data_4314408
loop_
_publ_author_name
'Luca Rigamonti'
'Alessandra Forni'
'Mario Manassero'
'Carlo Manassero'
'Alessandro Pasini'

_publ_section_title
;
 Cooperation between Cis and Trans Influences in cis-PtII(PPh3)2
 Complexes: Structural, Spectroscopic, and Computational Studies
;
_journal_name_full 'Inorganic Chemistry'
_journal_page_first 123
_journal_page_last 135
_journal_paper_doi 10.1021/ic901510m
_journal_volume 49
_journal_year 2010
_chemical_formula_sum 'C37 H31 Cl3 N2 O6 P2 Pt'
_chemical_formula_weight 963.07
_space_group_IT_number 14
_symmetry_cell_setting monoclinic
_symmetry_space_group_name_Hall '-P 2yn'
_symmetry_space_group_name_H-M 'P 1 21/n 1'
_audit_creation_date 09-02-27
_audit_creation_method 'from The Personal SDP version 2.1.1'
_cell_angle_alpha 90
_cell_angle_beta 95.330(1)
_cell_angle_gamma 90
_cell_formula_units_Z 4
_cell_length_a 12.0353(6)
_cell_length_b 19.9799(10)
_cell_length_c 15.8339(8)
_cell_measurement_reflns_used 5956
_cell_measurement_temperature 296
_cell_measurement_theta_max 24
_cell_measurement_theta_min 3
_cell_volume 3791.0(3)
_computing_cell_refinement 'APEX II (Bruker)'
_computing_data_collection 'APEX II (Bruker)'
_computing_data_reduction 'SAINT (Bruker)'
_computing_structure_refinement ' Full-matrix least-squares  (The Personal SDP, 1991)'
_computing_structure_solution ' SHELXS-86  (Sheldrick, 1986) as implemented in The Personal SDP'
_diffrn_ambient_temperature 296
_diffrn_measurement_device 'APEX II (Bruker)'
_diffrn_measurement_method omega
_diffrn_radiation_detector 'APEX II CCD area detector'
_diffrn_radiation_monochromator graphite
_diffrn_radiation_source 'fine-focus sealed tube'
_diffrn_radiation_type Mo-K\a
_diffrn_radiation_wavelength 0.71073
_diffrn_reflns_limit_h_max 18
_diffrn_reflns_limit_h_min -18
_diffrn_reflns_limit_k_max 29
_diffrn_reflns_limit_k_min -29
_diffrn_reflns_limit_l_max 23
_diffrn_reflns_limit_l_min -23
_diffrn_reflns_reduction_process SAINT
_diffrn_reflns_theta_max 29.00
_diffrn_reflns_theta_min 3.00
_diffrn_standards_decay_% 0.00
_diffrn_standards_number 157
_exptl_absorpt_coefficient_mu 4.081
_exptl_absorpt_correction_T_max 1.000
_exptl_absorpt_correction_T_min 0.571
_exptl_absorpt_correction_type empirical
_exptl_absorpt_process_details '  SADABS'
_exptl_crystal_colour colourless
_exptl_crystal_density_diffrn 1.687
_exptl_crystal_description stick
_exptl_crystal_F_000 1896
_exptl_crystal_size_max 0.250
_exptl_crystal_size_mid 0.030
_exptl_crystal_size_min 0.030
_refine_diff_density_max 1.437
_refine_diff_density_min -1.277
_refine_ls_goodness_of_fit_all 0.976
_refine_ls_goodness_of_fit_obs 0.976
_refine_ls_hydrogen_treatment noref
_refine_ls_matrix_type full
_refine_ls_number_constraints 0
_refine_ls_number_parameters 460
_refine_ls_number_reflns 13130
_refine_ls_number_restraints 0
_refine_ls_R_factor_all 0.050
_refine_ls_R_factor_obs 0.050
_refine_ls_shift/esd_max 0.010
_refine_ls_shift/esd_mean 0.001
_refine_ls_structure_factor_coef Fsqd
_refine_ls_weighting_scheme calc
_refine_ls_wR_factor_obs 0.057
_cod_data_source_file ic901510m_si_005.cif
_cod_data_source_block compound_5.CHCl3
_cod_database_code 4314408
_diffrn_reflns_number_total 99490
_diffrn_reflns_number_independent 13130
_r_int 0.0719
_total_number_of_frames 2220
_time_per_frame_seconds 30
_frame_width_degrees 0.50
_detector_sample_distance_cm 5.00
_conventional_r1_(i>2\s(i)) 0.034
_reflections_with_i>2\s(i) 8373
_refine_diff_density_esd 0.436

loop_
_symmetry_equiv_pos_as_xyz
+x,+y,+z
1/2+x,1/2-y,1/2+z
-x,-y,-z
1/2-x,1/2+y,1/2-z

loop_
_atom_site_aniso_label
_atom_site_aniso_U_11
_atom_site_aniso_U_22
_atom_site_aniso_U_33
_atom_site_aniso_U_12
_atom_site_aniso_U_13
_atom_site_aniso_U_23
_atom_site_aniso_type_symbol
Pt 0.02589(4) 0.03652(4) 0.03119(4) 0.00160(5) 0.00107(3) -0.00094(5) Pt
Cl1 0.0840(7) 0.134(1) 0.1309(9) -0.0084(7) 0.0388(6) 0.0079(8) Cl
Cl2 0.0892(7) 0.1272(9) 0.1101(8) 0.0293(7) 0.0230(6) 0.0248(7) Cl
Cl3 0.189(1) 0.1022(9) 0.131(1) 0.0271(9) -0.0664(9) -0.0133(8) Cl
P1 0.0277(3) 0.0367(4) 0.0343(3) 0.0019(3) 0.0033(3) 0.0014(3) P
P2 0.0280(3) 0.0370(4) 0.0360(3) 0.0022(3) 0.0034(3) -0.0016(3) P
O1 0.0453(9) 0.051(1) 0.0333(9) 0.0164(9) -0.0017(8) 0.0012(9) O
O2 0.062(1) 0.059(1) 0.055(1) 0.020(1) 0.002(1) -0.006(1) O
O3 0.105(2) 0.080(2) 0.036(1) 0.030(1) -0.001(1) 0.005(1) O
O4 0.0326(9) 0.065(1) 0.052(1) -0.0047(9) -0.0039(9) 0.003(1) O
O5 0.071(1) 0.061(1) 0.086(2) -0.015(1) -0.006(1) -0.001(1) O
O6 0.051(1) 0.137(2) 0.080(2) -0.046(1) -0.010(1) 0.007(2) O
N1 0.046(1) 0.051(1) 0.043(1) 0.005(1) 0.006(1) 0.000(1) N
N2 0.051(1) 0.086(2) 0.035(1) -0.026(1) 0.001(1) 0.000(1) N
C1 0.072(2) 0.067(2) 0.089(3) 0.000(2) 0.004(2) 0.019(2) C
C111 0.033(1) 0.036(1) 0.044(1) -0.002(1) 0.002(1) 0.005(1) C
C112 0.038(1) 0.040(2) 0.063(2) 0.004(1) 0.008(1) 0.004(1) C
C113 0.051(2) 0.042(2) 0.106(3) 0.006(2) 0.005(2) 0.003(2) C
C114 0.070(2) 0.052(2) 0.108(3) 0.001(2) -0.027(2) 0.027(2) C
C115 0.099(3) 0.057(2) 0.070(2) -0.012(2) -0.026(2) 0.024(2) C
C116 0.070(2) 0.048(2) 0.050(2) -0.006(2) 0.000(2) 0.010(2) C
C121 0.034(1) 0.038(1) 0.039(1) -0.001(1) 0.011(1) -0.001(1) C
C122 0.046(1) 0.061(2) 0.045(2) -0.014(1) 0.008(1) -0.006(1) C
C123 0.070(2) 0.086(2) 0.058(2) -0.024(2) 0.019(2) -0.024(2) C
C124 0.078(2) 0.068(2) 0.100(2) -0.025(2) 0.044(2) -0.036(2) C
C125 0.076(2) 0.038(2) 0.099(2) 0.001(2) 0.034(2) -0.002(2) C
C126 0.056(2) 0.038(2) 0.063(2) 0.002(1) 0.017(1) 0.004(1) C
C131 0.030(1) 0.051(2) 0.036(1) 0.002(1) 0.007(1) 0.002(1) C
C132 0.036(1) 0.064(2) 0.069(2) 0.014(1) 0.010(1) 0.014(2) C
C133 0.042(2) 0.090(2) 0.083(2) 0.020(2) 0.017(2) 0.019(2) C
C134 0.028(1) 0.106(3) 0.069(2) -0.001(2) 0.010(1) 0.004(2) C
C135 0.048(2) 0.078(2) 0.081(2) -0.016(2) 0.019(2) 0.001(2) C
C136 0.039(1) 0.057(2) 0.074(2) -0.005(1) 0.016(1) -0.004(2) C
C211 0.037(1) 0.042(1) 0.041(1) 0.007(1) 0.008(1) 0.000(1) C
C212 0.037(1) 0.061(2) 0.060(2) 0.008(1) 0.010(1) 0.001(2) C
C213 0.043(1) 0.075(2) 0.084(2) 0.021(2) 0.021(1) 0.009(2) C
C214 0.073(2) 0.057(2) 0.077(2) 0.023(2) 0.033(2) 0.003(2) C
C215 0.083(2) 0.051(2) 0.064(2) 0.015(2) 0.017(2) -0.015(2) C
C216 0.053(2) 0.049(2) 0.051(2) 0.009(1) 0.005(1) -0.010(1) C
C221 0.038(1) 0.043(1) 0.035(1) 0.000(1) 0.004(1) 0.000(1) C
C222 0.043(1) 0.048(2) 0.045(2) -0.001(1) 0.005(1) 0.003(1) C
C223 0.063(2) 0.053(2) 0.055(2) 0.003(2) 0.004(2) 0.005(2) C
C224 0.081(2) 0.064(2) 0.070(2) 0.000(2) 0.018(2) 0.023(2) C
C225 0.067(2) 0.085(2) 0.084(2) 0.006(2) 0.039(2) 0.030(2) C
C226 0.056(2) 0.064(2) 0.068(2) 0.009(2) 0.023(2) 0.018(2) C
C231 0.023(1) 0.041(1) 0.039(1) -0.001(1) 0.003(1) -0.003(1) C
C232 0.030(1) 0.044(2) 0.044(1) 0.001(1) 0.003(1) 0.000(1) C
C233 0.038(1) 0.066(2) 0.043(2) 0.010(1) -0.001(1) 0.001(2) C
C234 0.049(2) 0.075(2) 0.048(2) 0.002(2) -0.009(1) -0.012(2) C
C235 0.061(2) 0.053(2) 0.062(2) -0.011(2) -0.003(2) -0.016(2) C
C236 0.041(1) 0.048(2) 0.051(2) 0.000(1) 0.002(1) -0.005(1) C

loop_
_atom_site_label
_atom_site_fract_x
_atom_site_fract_y
_atom_site_fract_z
_atom_site_occupancy
_atom_site_U_iso_or_equiv
_atom_site_thermal_displace_type
_atom_site_type_symbol
Pt -.044636(8) 0.189401(5) 0.426484(6) 1.00 0.03130(2) Uani Pt
Cl1 0.32892(9) 0.47099(7) 0.37265(8) 1.00 0.1145(3) Uani Cl
Cl2 0.12757(9) 0.49655(7) 0.44818(8) 1.00 0.1079(3) Uani Cl
Cl3 0.1199(1) 0.45035(7) 0.27709(9) 1.00 0.1459(4) Uani Cl
P1 -0.02207(5) 0.19721(3) 0.28815(4) 1.00 0.0329(1) Uani P
P2 -0.22927(5) 0.16988(3) 0.41203(4) 1.00 0.0337(1) Uani P
O1 -0.0543(1) 0.18902(9) 0.5577(1) 1.00 0.0436(4) Uani O
O2 0.0410(2) 0.0955(1) 0.5635(1) 1.00 0.0589(5) Uani O
O3 0.0143(2) 0.1500(1) 0.6781(1) 1.00 0.0743(6) Uani O
O4 0.1259(1) 0.2069(1) 0.4584(1) 1.00 0.0501(4) Uani O
O5 0.0816(2) 0.3127(1) 0.4448(2) 1.00 0.0735(6) Uani O
O6 0.2532(2) 0.2835(1) 0.4749(2) 1.00 0.0903(6) Uani O
N1 0.0024(2) 0.1427(1) 0.6011(1) 1.00 0.0467(5) Uani N
N2 0.1544(2) 0.2702(1) 0.4594(1) 1.00 0.0575(5) Uani N
C1 0.1917(3) 0.4461(2) 0.3775(2) 1.00 0.076(1) Uani C
C111 -0.0881(2) 0.2705(1) 0.2382(2) 1.00 0.0377(5) Uani C
C112 -0.1334(2) 0.3179(1) 0.2889(2) 1.00 0.0467(6) Uani C
C113 -0.1862(3) 0.3742(2) 0.2520(2) 1.00 0.0665(9) Uani C
C114 -0.1943(3) 0.3825(2) 0.1663(2) 1.00 0.078(1) Uani C
C115 -0.1458(3) 0.3375(2) 0.1154(2) 1.00 0.077(1) Uani C
C116 -0.0910(3) 0.2819(2) 0.1508(2) 1.00 0.0562(8) Uani C
C121 -0.0647(2) 0.1209(1) 0.2328(2) 1.00 0.0367(5) Uani C
C122 -0.1170(2) 0.1181(2) 0.1513(2) 1.00 0.0504(6) Uani C
C123 -0.1388(3) 0.0566(2) 0.1127(2) 1.00 0.0709(8) Uani C
C124 -0.1112(3) -0.0012(2) 0.1540(2) 1.00 0.0797(8) Uani C
C125 -0.0622(3) 0.0002(2) 0.2361(2) 1.00 0.0694(9) Uani C
C126 -0.0386(2) 0.0612(1) 0.2759(2) 1.00 0.0514(7) Uani C
C131 0.1242(2) 0.2071(1) 0.2687(2) 1.00 0.0390(5) Uani C
C132 0.1960(2) 0.1525(2) 0.2706(2) 1.00 0.0560(7) Uani C
C133 0.3063(3) 0.1622(2) 0.2551(2) 1.00 0.0708(8) Uani C
C134 0.3459(2) 0.2244(2) 0.2397(2) 1.00 0.0676(7) Uani C
C135 0.2758(3) 0.2778(2) 0.2376(2) 1.00 0.0681(8) Uani C
C136 0.1647(2) 0.2698(2) 0.2523(2) 1.00 0.0562(7) Uani C
C211 -0.3038(2) 0.2425(1) 0.4474(2) 1.00 0.0396(5) Uani C
C212 -0.4173(2) 0.2515(2) 0.4218(2) 1.00 0.0523(6) Uani C
C213 -0.4720(2) 0.3071(2) 0.4504(2) 1.00 0.0665(7) Uani C
C214 -0.4172(3) 0.3522(2) 0.5022(2) 1.00 0.0674(8) Uani C
C215 -0.3060(3) 0.3436(2) 0.5290(2) 1.00 0.0655(8) Uani C
C216 -0.2487(2) 0.2886(1) 0.5010(2) 1.00 0.0509(7) Uani C
C221 -0.2634(2) 0.1005(1) 0.4793(2) 1.00 0.0386(5) Uani C
C222 -0.1966(2) 0.0442(1) 0.4860(2) 1.00 0.0453(6) Uani C
C223 -0.2266(3) -0.0115(2) 0.5308(2) 1.00 0.0570(8) Uani C
C224 -0.3249(3) -0.0108(2) 0.5690(2) 1.00 0.0709(9) Uani C
C225 -0.3909(3) 0.0449(2) 0.5636(2) 1.00 0.0771(8) Uani C
C226 -0.3616(3) 0.1013(2) 0.5196(2) 1.00 0.0617(7) Uani C
C231 -0.3017(2) 0.1494(1) 0.3094(2) 1.00 0.0346(5) Uani C
C232 -0.3320(2) 0.1996(1) 0.2505(2) 1.00 0.0395(5) Uani C
C233 -0.3861(2) 0.1839(2) 0.1716(2) 1.00 0.0495(6) Uani C
C234 -0.4097(3) 0.1187(2) 0.1505(2) 1.00 0.0580(7) Uani C
C235 -0.3813(3) 0.0687(2) 0.2084(2) 1.00 0.0589(8) Uani C
C236 -0.3273(2) 0.0832(1) 0.2872(2) 1.00 0.0470(6) Uani C
H1 -0.1283 0.3119 0.3500 1.00 0.0515 Uiso H
H2 -0.2173 0.4076 0.2875 1.00 0.0732 Uiso H
H3 -0.2349 0.4205 0.1410 1.00 0.0862 Uiso H
H4 -0.1498 0.3448 0.0546 1.00 0.0847 Uiso H
H5 -0.0547 0.2508 0.1151 1.00 0.0619 Uiso H
H6 -0.1384 0.1591 0.1213 1.00 0.0555 Uiso H
H7 -0.1745 0.0550 0.0552 1.00 0.0780 Uiso H
H8 -0.1259 -0.0437 0.1257 1.00 0.0877 Uiso H
H9 -0.0442 -0.0413 0.2660 1.00 0.0763 Uiso H
H10 -0.0040 0.0622 0.3337 1.00 0.0566 Uiso H
H11 0.1692 0.1081 0.2825 1.00 0.0616 Uiso H
H12 0.3561 0.1240 0.2553 1.00 0.0779 Uiso H
H13 0.4237 0.2305 0.2302 1.00 0.0743 Uiso H
H14 0.3038 0.3221 0.2257 1.00 0.0749 Uiso H
H15 0.1155 0.3083 0.2510 1.00 0.0618 Uiso H
H16 -0.4572 0.2193 0.3846 1.00 0.0576 Uiso H
H17 -0.5506 0.3135 0.4328 1.00 0.0731 Uiso H
H18 -0.4565 0.3911 0.5207 1.00 0.0741 Uiso H
H19 -0.2677 0.3757 0.5673 1.00 0.0721 Uiso H
H20 -0.1701 0.2827 0.5191 1.00 0.0560 Uiso H
H21 -0.1276 0.0436 0.4590 1.00 0.0499 Uiso H
H22 -0.1788 -0.0507 0.5353 1.00 0.0627 Uiso H
H23 -0.3473 -0.0499 0.5997 1.00 0.0780 Uiso H
H24 -0.4597 0.0451 0.5910 1.00 0.0848 Uiso H
H25 -0.4087 0.1408 0.5170 1.00 0.0679 Uiso H
H26 -0.3151 0.2459 0.2647 1.00 0.0435 Uiso H
H27 -0.4071 0.2193 0.1314 1.00 0.0544 Uiso H
H28 -0.4463 0.1078 0.0950 1.00 0.0639 Uiso H
H29 -0.3994 0.0226 0.1936 1.00 0.0648 Uiso H
H30 -0.3073 0.0473 0.3271 1.00 0.0517 Uiso H
H31 0.1907 0.4002 0.3974 1.00 0.0839 Uiso H

loop_
_atom_type_symbol
_atom_type_oxidation_number
_atom_type_number_in_cell
_atom_type_scat_dispersion_real
_atom_type_scat_dispersion_imag
_atom_type_scat_source
Pt 0 4 -2.3520 8.3880 'International Tables Vol IV Table 2.2A'
Cl 0 12 0.1320 0.1590 'International Tables Vol IV Table 2.2A'
P 0 8 0.0900 0.0950 'International Tables Vol IV Table 2.2A'
O 0 24 0.0080 0.0060 'International Tables Vol IV Table 2.2A'
N 0 8 0.0040 0.0030 'International Tables Vol IV Table 2.2A'
C 0 148 0.0020 0.0020 'International Tables Vol IV Table 2.2A'
H 0 124 0.0000 0.0000 'International Tables Vol IV Table 2.2A'

loop_
_geom_angle_atom_site_label_1
_geom_angle_atom_site_label_2
_geom_angle_atom_site_label_3
_geom_angle
_geom_angle_site_symmetry_1
_geom_angle_site_symmetry_2
_geom_angle_site_symmetry_3
_geom_angle_publ_flag
P1 Pt P2 97.0(1) 1_555 1_555 1_555 yes
P1 Pt O1 174.6(1) 1_555 1_555 1_555 yes
P1 Pt O4 91.1(1) 1_555 1_555 1_555 yes
P2 Pt O1 87.4(1) 1_555 1_555 1_555 yes
P2 Pt O4 172.0(1) 1_555 1_555 1_555 yes
O1 Pt O4 84.6(1) 1_555 1_555 1_555 yes
Pt P1 C111 113.3(1) 1_555 1_555 1_555 yes
Pt P1 C121 111.1(1) 1_555 1_555 1_555 yes
Pt P1 C131 112.3(1) 1_555 1_555 1_555 yes
C111 P1 C121 112.1(1) 1_555 1_555 1_555 yes
C111 P1 C131 103.3(1) 1_555 1_555 1_555 yes
C121 P1 C131 104.2(1) 1_555 1_555 1_555 yes
Pt P2 C211 110.0(1) 1_555 1_555 1_555 yes
Pt P2 C221 110.4(1) 1_555 1_555 1_555 yes
Pt P2 C231 121.2(1) 1_555 1_555 1_555 yes
C211 P2 C221 106.4(1) 1_555 1_555 1_555 yes
C211 P2 C231 104.2(1) 1_555 1_555 1_555 yes
C221 P2 C231 103.7(1) 1_555 1_555 1_555 yes
Pt O1 N1 116.8(2) 1_555 1_555 1_555 yes
Pt O4 N2 114.4(2) 1_555 1_555 1_555 yes
O1 N1 O2 119.5(2) 1_555 1_555 1_555 yes
O1 N1 O3 116.5(2) 1_555 1_555 1_555 yes
O2 N1 O3 124.0(2) 1_555 1_555 1_555 yes
O4 N2 O5 118.9(2) 1_555 1_555 1_555 yes
O4 N2 O6 117.5(3) 1_555 1_555 1_555 yes
O5 N2 O6 123.5(3) 1_555 1_555 1_555 yes
Cl1 C1 Cl2 110.1(2) 1_555 1_555 1_555 yes
Cl1 C1 Cl3 109.9(2) 1_555 1_555 1_555 yes
Cl1 C1 H31 109.1 1_555 1_555 1_555 yes
Cl2 C1 Cl3 110.3(2) 1_555 1_555 1_555 yes
Cl2 C1 H31 108.6 1_555 1_555 1_555 yes
Cl3 C1 H31 108.9 1_555 1_555 1_555 yes
P1 C111 C112 118.6(2) 1_555 1_555 1_555 yes
P1 C111 C116 122.1(2) 1_555 1_555 1_555 yes
C112 C111 C116 119.2(3) 1_555 1_555 1_555 yes
C111 C112 C113 119.8(3) 1_555 1_555 1_555 yes
C111 C112 H1 120.1 1_555 1_555 1_555 yes
C113 C112 H1 120.1 1_555 1_555 1_555 yes
C112 C113 C114 120.3(3) 1_555 1_555 1_555 yes
C112 C113 H2 119.9 1_555 1_555 1_555 yes
C114 C113 H2 119.9 1_555 1_555 1_555 yes
C113 C114 C115 120.7(3) 1_555 1_555 1_555 yes
C113 C114 H3 119.6 1_555 1_555 1_555 yes
C115 C114 H3 119.6 1_555 1_555 1_555 yes
C114 C115 C116 120.0(3) 1_555 1_555 1_555 yes
C114 C115 H4 120.0 1_555 1_555 1_555 yes
C116 C115 H4 120.0 1_555 1_555 1_555 yes
C111 C116 C115 119.8(3) 1_555 1_555 1_555 yes
C111 C116 H5 120.1 1_555 1_555 1_555 yes
C115 C116 H5 120.1 1_555 1_555 1_555 yes
P1 C121 C122 124.7(2) 1_555 1_555 1_555 yes
P1 C121 C126 116.3(2) 1_555 1_555 1_555 yes
C122 C121 C126 119.0(3) 1_555 1_555 1_555 yes
C121 C122 C123 119.9(3) 1_555 1_555 1_555 yes
C121 C122 H6 120.1 1_555 1_555 1_555 yes
C123 C122 H6 120.1 1_555 1_555 1_555 yes
C122 C123 C124 120.9(3) 1_555 1_555 1_555 yes
C122 C123 H7 119.5 1_555 1_555 1_555 yes
C124 C123 H7 119.5 1_555 1_555 1_555 yes
C123 C124 C125 120.2(3) 1_555 1_555 1_555 yes
C123 C124 H8 119.9 1_555 1_555 1_555 yes
C125 C124 H8 119.9 1_555 1_555 1_555 yes
C124 C125 C126 119.9(3) 1_555 1_555 1_555 yes
C124 C125 H9 120.0 1_555 1_555 1_555 yes
C126 C125 H9 120.0 1_555 1_555 1_555 yes
C121 C126 C125 120.0(3) 1_555 1_555 1_555 yes
C121 C126 H10 120.0 1_555 1_555 1_555 yes
C125 C126 H10 120.0 1_555 1_555 1_555 yes
P1 C131 C132 121.2(2) 1_555 1_555 1_555 yes
P1 C131 C136 119.6(2) 1_555 1_555 1_555 yes
C132 C131 C136 119.2(2) 1_555 1_555 1_555 yes
C131 C132 C133 119.4(3) 1_555 1_555 1_555 yes
C131 C132 H11 120.3 1_555 1_555 1_555 yes
C133 C132 H11 120.3 1_555 1_555 1_555 yes
C132 C133 C134 121.1(3) 1_555 1_555 1_555 yes
C132 C133 H12 119.5 1_555 1_555 1_555 yes
C134 C133 H12 119.5 1_555 1_555 1_555 yes
C133 C134 C135 119.7(3) 1_555 1_555 1_555 yes
C133 C134 H13 120.2 1_555 1_555 1_555 yes
C135 C134 H13 120.2 1_555 1_555 1_555 yes
C134 C135 C136 120.6(3) 1_555 1_555 1_555 yes
C134 C135 H14 119.7 1_555 1_555 1_555 yes
C136 C135 H14 119.7 1_555 1_555 1_555 yes
C131 C136 C135 120.0(3) 1_555 1_555 1_555 yes
C131 C136 H15 120.0 1_555 1_555 1_555 yes
C135 C136 H15 120.0 1_555 1_555 1_555 yes
P2 C211 C212 120.6(2) 1_555 1_555 1_555 yes
P2 C211 C216 119.9(2) 1_555 1_555 1_555 yes
C212 C211 C216 119.4(3) 1_555 1_555 1_555 yes
C211 C212 C213 119.3(3) 1_555 1_555 1_555 yes
C211 C212 H16 120.4 1_555 1_555 1_555 yes
C213 C212 H16 120.4 1_555 1_555 1_555 yes
C212 C213 C214 120.8(3) 1_555 1_555 1_555 yes
C212 C213 H17 119.6 1_555 1_555 1_555 yes
C214 C213 H17 119.6 1_555 1_555 1_555 yes
C213 C214 C215 120.7(3) 1_555 1_555 1_555 yes
C213 C214 H18 119.7 1_555 1_555 1_555 yes
C215 C214 H18 119.7 1_555 1_555 1_555 yes
C214 C215 C216 119.8(3) 1_555 1_555 1_555 yes
C214 C215 H19 120.1 1_555 1_555 1_555 yes
C216 C215 H19 120.1 1_555 1_555 1_555 yes
C211 C216 C215 120.0(3) 1_555 1_555 1_555 yes
C211 C216 H20 120.0 1_555 1_555 1_555 yes
C215 C216 H20 120.0 1_555 1_555 1_555 yes
P2 C221 C222 120.3(2) 1_555 1_555 1_555 yes
P2 C221 C226 120.4(2) 1_555 1_555 1_555 yes
C222 C221 C226 119.1(3) 1_555 1_555 1_555 yes
C221 C222 C223 121.1(3) 1_555 1_555 1_555 yes
C221 C222 H21 119.5 1_555 1_555 1_555 yes
C223 C222 H21 119.5 1_555 1_555 1_555 yes
C222 C223 C224 119.4(3) 1_555 1_555 1_555 yes
C222 C223 H22 120.3 1_555 1_555 1_555 yes
C224 C223 H22 120.3 1_555 1_555 1_555 yes
C223 C224 C225 119.9(3) 1_555 1_555 1_555 yes
C223 C224 H23 120.1 1_555 1_555 1_555 yes
C225 C224 H23 120.1 1_555 1_555 1_555 yes
C224 C225 C226 121.4(3) 1_555 1_555 1_555 yes
C224 C225 H24 119.3 1_555 1_555 1_555 yes
C226 C225 H24 119.3 1_555 1_555 1_555 yes
C221 C226 C225 119.0(3) 1_555 1_555 1_555 yes
C221 C226 H25 120.5 1_555 1_555 1_555 yes
C225 C226 H25 120.5 1_555 1_555 1_555 yes
P2 C231 C232 120.6(2) 1_555 1_555 1_555 yes
P2 C231 C236 121.0(2) 1_555 1_555 1_555 yes
C232 C231 C236 118.4(2) 1_555 1_555 1_555 yes
C231 C232 C233 120.7(2) 1_555 1_555 1_555 yes
C231 C232 H26 119.7 1_555 1_555 1_555 yes
C233 C232 H26 119.7 1_555 1_555 1_555 yes
C232 C233 C234 120.3(3) 1_555 1_555 1_555 yes
C232 C233 H27 119.8 1_555 1_555 1_555 yes
C234 C233 H27 119.8 1_555 1_555 1_555 yes
C233 C234 C235 119.7(3) 1_555 1_555 1_555 yes
C233 C234 H28 120.2 1_555 1_555 1_555 yes
C235 C234 H28 120.2 1_555 1_555 1_555 yes
C234 C235 C236 121.0(3) 1_555 1_555 1_555 yes
C234 C235 H29 119.5 1_555 1_555 1_555 yes
C236 C235 H29 119.5 1_555 1_555 1_555 yes
C231 C236 C235 120.0(3) 1_555 1_555 1_555 yes
C231 C236 H30 120.0 1_555 1_555 1_555 yes
C235 C236 H30 120.0 1_555 1_555 1_555 yes

loop_
_geom_bond_atom_site_label_1
_geom_bond_atom_site_label_2
_geom_bond_distance
_geom_bond_site_symmetry_1
_geom_bond_site_symmetry_2
_geom_bond_publ_flag
Pt P1 2.237(1) 1_555 1_555 yes
Pt P2 2.247(1) 1_555 1_555 yes
Pt O1 2.091(2) 1_555 1_555 yes
Pt O4 2.097(2) 1_555 1_555 yes
Cl1 C1 1.733(4) 1_555 1_555 yes
Cl2 C1 1.740(4) 1_555 1_555 yes
Cl3 C1 1.740(4) 1_555 1_555 yes
P1 C111 1.812(3) 1_555 1_555 yes
P1 C121 1.810(3) 1_555 1_555 yes
P1 C131 1.826(3) 1_555 1_555 yes
P2 C211 1.821(3) 1_555 1_555 yes
P2 C221 1.819(3) 1_555 1_555 yes
P2 C231 1.818(2) 1_555 1_555 yes
O1 N1 1.306(3) 1_555 1_555 yes
O2 N1 1.230(3) 1_555 1_555 yes
O3 N1 1.223(3) 1_555 1_555 yes
O4 N2 1.309(3) 1_555 1_555 yes
O5 N2 1.227(3) 1_555 1_555 yes
O6 N2 1.221(3) 1_555 1_555 yes
C1 H31 0.970 1_555 1_555 yes
C111 C112 1.385(4) 1_555 1_555 yes
C111 C116 1.400(4) 1_555 1_555 yes
C112 C113 1.394(4) 1_555 1_555 yes
C112 H1 0.970 1_555 1_555 yes
C113 C114 1.361(5) 1_555 1_555 yes
C113 H2 0.970 1_555 1_555 yes
C114 C115 1.373(5) 1_555 1_555 yes
C114 H3 0.970 1_555 1_555 yes
C115 C116 1.385(5) 1_555 1_555 yes
C115 H4 0.970 1_555 1_555 yes
C116 H5 0.970 1_555 1_555 yes
C121 C122 1.383(4) 1_555 1_555 yes
C121 C126 1.396(4) 1_555 1_555 yes
C122 C123 1.386(5) 1_555 1_555 yes
C122 H6 0.970 1_555 1_555 yes
C123 C124 1.354(5) 1_555 1_555 yes
C123 H7 0.970 1_555 1_555 yes
C124 C125 1.376(5) 1_555 1_555 yes
C124 H8 0.970 1_555 1_555 yes
C125 C126 1.388(4) 1_555 1_555 yes
C125 H9 0.970 1_555 1_555 yes
C126 H10 0.970 1_555 1_555 yes
C131 C132 1.390(4) 1_555 1_555 yes
C131 C136 1.376(4) 1_555 1_555 yes
C132 C133 1.385(4) 1_555 1_555 yes
C132 H11 0.970 1_555 1_555 yes
C133 C134 1.360(5) 1_555 1_555 yes
C133 H12 0.970 1_555 1_555 yes
C134 C135 1.360(5) 1_555 1_555 yes
C134 H13 0.970 1_555 1_555 yes
C135 C136 1.388(4) 1_555 1_555 yes
C135 H14 0.970 1_555 1_555 yes
C136 H15 0.970 1_555 1_555 yes
C211 C212 1.399(4) 1_555 1_555 yes
C211 C216 1.380(4) 1_555 1_555 yes
C212 C213 1.387(5) 1_555 1_555 yes
C212 H16 0.970 1_555 1_555 yes
C213 C214 1.349(5) 1_555 1_555 yes
C213 H17 0.970 1_555 1_555 yes
C214 C215 1.376(5) 1_555 1_555 yes
C214 H18 0.970 1_555 1_555 yes
C215 C216 1.391(5) 1_555 1_555 yes
C215 H19 0.970 1_555 1_555 yes
C216 H20 0.970 1_555 1_555 yes
C221 C222 1.381(4) 1_555 1_555 yes
C221 C226 1.394(4) 1_555 1_555 yes
C222 C223 1.386(4) 1_555 1_555 yes
C222 H21 0.970 1_555 1_555 yes
C223 C224 1.378(5) 1_555 1_555 yes
C223 H22 0.970 1_555 1_555 yes
C224 C225 1.366(5) 1_555 1_555 yes
C224 H23 0.970 1_555 1_555 yes
C225 C226 1.387(5) 1_555 1_555 yes
C225 H24 0.970 1_555 1_555 yes
C226 H25 0.970 1_555 1_555 yes
C231 C232 1.394(4) 1_555 1_555 yes
C231 C236 1.396(4) 1_555 1_555 yes
C232 C233 1.389(4) 1_555 1_555 yes
C232 H26 0.970 1_555 1_555 yes
C233 C234 1.368(5) 1_555 1_555 yes
C233 H27 0.970 1_555 1_555 yes
C234 C235 1.379(4) 1_555 1_555 yes
C234 H28 0.970 1_555 1_555 yes
C235 C236 1.383(4) 1_555 1_555 yes
C235 H29 0.970 1_555 1_555 yes
C236 H30 0.970 1_555 1_555 yes
